data_4066487
loop_
_publ_author_name
'Chen, Shu-Jian'
'Xue, Zi-Ling'

_publ_section_title
;
 Preparation of the Alkyl Complex Ta(&#x2550;NSiMe3)[N(SiMe3)2](CH2But)2.
 Preferential Oxygen Insertion in Its Reaction with O2and a Ligand
 Exchange in the Alkoxide Ta(&#x2550;NSiMe3)[N(SiMe3)2](OCH2But)2&#x2020;
;
_journal_issue 21
_journal_name_full Organometallics
_journal_page_first 5579
_journal_paper_doi 10.1021/om100493s
_journal_volume 29
_journal_year 2010
_chemical_formula_sum 'C19 H49 N2 Si3 Ta'
_chemical_formula_weight 570.82
_chemical_name_common 'Alkyl Amide Imide Tantalum'
_chemical_name_systematic
; 
 ? 
;
_space_group_IT_number 2
_symmetry_cell_setting triclinic
_symmetry_space_group_name_Hall '-P 1'
_symmetry_space_group_name_H-M 'P -1'
_atom_sites_solution_hydrogens geom
_atom_sites_solution_primary direct
_atom_sites_solution_secondary difmap
_audit_creation_method SHELXL-97
_cell_angle_alpha 90.005(14)
_cell_angle_beta 90.129(14)
_cell_angle_gamma 94.043(15)
_cell_formula_units_Z 4
_cell_length_a 11.580(14)
_cell_length_b 11.882(14)
_cell_length_c 20.84(2)
_cell_measurement_temperature 173(2)
_cell_measurement_theta_max 28.69
_cell_measurement_theta_min 0.98
_cell_volume 2860(6)
_computing_cell_refinement 'SMART, Bruker (2000)'
_computing_data_collection 'SMART, Bruker (2000)'
_computing_data_reduction 'SHELXS-97 (Sheldrick, 2008)'
_computing_molecular_graphics 'SHELXL-97 (Sheldrick, 1997)'
_computing_publication_material 'SHELXTL, Bruker (2000)'
_computing_structure_refinement 'SHELXL-97 (Sheldrick, 2008)'
_computing_structure_solution 'SHELXS-97 (Sheldrick, 2008)'
_diffrn_ambient_temperature 173(2)
_diffrn_measured_fraction_theta_full 0.854
_diffrn_measured_fraction_theta_max 0.854
_diffrn_radiation_monochromator graphite
_diffrn_radiation_source 'fine-focus sealed tube'
_diffrn_radiation_type MoK\a
_diffrn_radiation_wavelength 0.71073
_diffrn_reflns_av_R_equivalents 0.0524
_diffrn_reflns_av_sigmaI/netI 0.0728
_diffrn_reflns_limit_h_max 15
_diffrn_reflns_limit_h_min -15
_diffrn_reflns_limit_k_max 15
_diffrn_reflns_limit_k_min -15
_diffrn_reflns_limit_l_max 27
_diffrn_reflns_limit_l_min -27
_diffrn_reflns_number 27777
_diffrn_reflns_theta_full 28.69
_diffrn_reflns_theta_max 28.69
_diffrn_reflns_theta_min 0.98
_exptl_absorpt_coefficient_mu 3.974
_exptl_absorpt_correction_type multi-scan
_exptl_absorpt_process_details 'SADABS, Bruker (2000)'
_exptl_crystal_density_diffrn 1.325
_exptl_crystal_density_method 'not measured'
_exptl_crystal_F_000 1168
_exptl_crystal_size_max 0.40
_exptl_crystal_size_mid 0.20
_exptl_crystal_size_min 0.15
_refine_diff_density_max 2.598
_refine_diff_density_min -3.506
_refine_diff_density_rms 0.244
_refine_ls_extinction_coef 0.0013(2)
_refine_ls_extinction_expression Fc^*^=kFc[1+0.001xFc^2^\l^3^/sin(2\q)]^-1/4^
_refine_ls_extinction_method SHELXL
_refine_ls_goodness_of_fit_ref 1.125
_refine_ls_hydrogen_treatment mixed
_refine_ls_matrix_type full
_refine_ls_number_parameters 482
_refine_ls_number_reflns 12616
_refine_ls_number_restraints 0
_refine_ls_restrained_S_all 1.125
_refine_ls_R_factor_all 0.0725
_refine_ls_R_factor_gt 0.0483
_refine_ls_shift/su_max 0.020
_refine_ls_shift/su_mean 0.000
_refine_ls_structure_factor_coef Fsqd
_refine_ls_weighting_details 'calc w=1/[\s^2^(Fo^2^)+(0.0910P)^2^+0.0000P] where P=(Fo^2^+2Fc^2^)/3'
_refine_ls_weighting_scheme calc
_refine_ls_wR_factor_gt 0.1345
_refine_ls_wR_factor_ref 0.1673
_reflns_number_gt 9069
_reflns_number_total 12616
_reflns_threshold_expression >2sigma(I)
_cod_data_source_file om100493s_si_002.cif
_cod_data_source_block compound_2
_cod_depositor_comments
;
The following automatic conversions were performed:

'_symmetry_cell_setting' value 'Triclinic' changed to 'triclinic'
according to /home/saulius/struct/CIF-dictionaries/cif_core.dic
dictionary named 'cif_core.dic' version 2.4.1 from 2010-06-29.

Automatic conversion script
Id: cif_fix_values 1715 2011-07-08 13:25:40Z adriana 
;
_cod_original_sg_symbol_H-M P-1
_cod_database_code 4066487

loop_
_symmetry_equiv_pos_as_xyz
'x, y, z'
'-x, -y, -z'

loop_
_atom_site_label
_atom_site_type_symbol
_atom_site_fract_x
_atom_site_fract_y
_atom_site_fract_z
_atom_site_U_iso_or_equiv
_atom_site_adp_type
_atom_site_occupancy
_atom_site_symmetry_multiplicity
_atom_site_calc_flag
_atom_site_refinement_flags
Ta1 Ta 0.73995(3) 0.30702(3) 0.315861(15) 0.02643(12) Uani 1 1 d .
Ta2 Ta 0.23999(3) 0.80695(3) 0.184186(15) 0.02645(11) Uani 1 1 d .
N1 N 0.8480(5) 0.2075(5) 0.3576(3) 0.0297(14) Uani 1 1 d .
N2 N 0.7776(6) 0.4479(5) 0.3395(3) 0.0300(14) Uani 1 1 d .
N3 N 0.3496(6) 0.7087(5) 0.1428(3) 0.0340(16) Uani 1 1 d .
N4 N 0.2770(5) 0.9490(5) 0.1604(3) 0.0282(14) Uani 1 1 d .
Si1 Si 0.9630(2) 0.2639(2) 0.40710(13) 0.0417(6) Uani 1 1 d .
Si2 Si 0.8211(2) 0.06319(19) 0.34458(13) 0.0376(6) Uani 1 1 d .
Si3 Si 0.8008(2) 0.59197(19) 0.35073(12) 0.0353(5) Uani 1 1 d .
Si4 Si 0.4629(2) 0.7633(2) 0.09292(13) 0.0422(6) Uani 1 1 d .
Si5 Si 0.3208(2) 0.5629(2) 0.15524(13) 0.0382(6) Uani 1 1 d .
Si6 Si 0.3011(2) 1.09221(19) 0.14949(12) 0.0348(5) Uani 1 1 d .
C1 C 0.7355(7) 0.3153(7) 0.2126(4) 0.037(2) Uani 1 1 d .
H1A H 0.7002 0.2425 0.1994 0.044 Uiso 1 1 calc R
H1B H 0.6786 0.3692 0.2031 0.044 Uiso 1 1 calc R
C2 C 0.8326(8) 0.3419(8) 0.1634(4) 0.041(2) Uani 1 1 d .
C3 C 0.9044(12) 0.4492(13) 0.1828(6) 0.097(5) Uani 1 1 d .
H3A H 0.9448 0.4363 0.2220 0.146 Uiso 1 1 calc R
H3B H 0.8541 0.5092 0.1889 0.146 Uiso 1 1 calc R
H3C H 0.9592 0.4697 0.1496 0.146 Uiso 1 1 calc R
C4 C 0.9124(14) 0.2478(13) 0.1626(8) 0.121(7) Uani 1 1 d .
H4A H 0.8695 0.1785 0.1514 0.181 Uiso 1 1 calc R
H4B H 0.9462 0.2405 0.2044 0.181 Uiso 1 1 calc R
H4C H 0.9725 0.2641 0.1317 0.181 Uiso 1 1 calc R
C5 C 0.7859(12) 0.3582(14) 0.0965(5) 0.089(5) Uani 1 1 d .
H5A H 0.8490 0.3757 0.0676 0.134 Uiso 1 1 calc R
H5B H 0.7356 0.4191 0.0967 0.134 Uiso 1 1 calc R
H5C H 0.7433 0.2902 0.0827 0.134 Uiso 1 1 calc R
C6 C 0.5651(7) 0.2611(7) 0.3459(4) 0.038(2) Uani 1 1 d .
H6A H 0.5193 0.2622 0.3070 0.046 Uiso 1 1 calc R
H6B H 0.5652 0.1824 0.3583 0.046 Uiso 1 1 calc R
C7 C 0.4911(8) 0.3155(8) 0.3975(4) 0.040(2) Uani 1 1 d .
C8 C 0.5604(9) 0.3341(11) 0.4592(5) 0.062(3) Uani 1 1 d .
H8A H 0.5154 0.3724 0.4899 0.094 Uiso 1 1 calc R
H8B H 0.6307 0.3790 0.4503 0.094 Uiso 1 1 calc R
H8C H 0.5787 0.2625 0.4764 0.094 Uiso 1 1 calc R
C9 C 0.3800(8) 0.2422(9) 0.4097(5) 0.058(3) Uani 1 1 d .
H9A H 0.3989 0.1695 0.4248 0.087 Uiso 1 1 calc R
H9B H 0.3365 0.2336 0.3705 0.087 Uiso 1 1 calc R
H9C H 0.3346 0.2775 0.4414 0.087 Uiso 1 1 calc R
C10 C 0.4615(9) 0.4320(10) 0.3731(6) 0.069(3) Uani 1 1 d .
H10A H 0.4192 0.4235 0.3336 0.103 Uiso 1 1 calc R
H10B H 0.5317 0.4782 0.3661 0.103 Uiso 1 1 calc R
H10C H 0.4152 0.4670 0.4045 0.103 Uiso 1 1 calc R
C11 C 1.0719(8) 0.3453(8) 0.3576(5) 0.052(3) Uani 1 1 d .
H11A H 1.1133 0.2943 0.3321 0.077 Uiso 1 1 calc R
H11B H 1.1253 0.3880 0.3851 0.077 Uiso 1 1 calc R
H11C H 1.0337 0.3957 0.3300 0.077 Uiso 1 1 calc R
C12 C 0.9061(9) 0.3536(9) 0.4717(4) 0.053(3) Uani 1 1 d .
H12A H 0.9028 0.4294 0.4563 0.079 Uiso 1 1 calc R
H12B H 0.9565 0.3533 0.5084 0.079 Uiso 1 1 calc R
H12C H 0.8299 0.3240 0.4837 0.079 Uiso 1 1 calc R
C13 C 1.0373(11) 0.1518(10) 0.4514(7) 0.083(4) Uani 1 1 d .
H13A H 0.9807 0.1040 0.4740 0.124 Uiso 1 1 calc R
H13B H 1.0915 0.1867 0.4816 0.124 Uiso 1 1 calc R
H13C H 1.0775 0.1075 0.4215 0.124 Uiso 1 1 calc R
C14 C 0.9548(10) -0.0084(10) 0.3218(7) 0.072(4) Uani 1 1 d .
H14A H 1.0074 0.0442 0.2996 0.108 Uiso 1 1 calc R
H14B H 0.9338 -0.0714 0.2943 0.108 Uiso 1 1 calc R
H14C H 0.9915 -0.0345 0.3598 0.108 Uiso 1 1 calc R
C15 C 0.7544(11) -0.0039(9) 0.4180(6) 0.065(3) Uani 1 1 d .
H15A H 0.8088 0.0028 0.4528 0.098 Uiso 1 1 calc R
H15B H 0.7338 -0.0823 0.4097 0.098 Uiso 1 1 calc R
H15C H 0.6862 0.0331 0.4292 0.098 Uiso 1 1 calc R
C16 C 0.7180(8) 0.0368(7) 0.2773(5) 0.045(2) Uani 1 1 d .
H16A H 0.6499 0.0764 0.2849 0.068 Uiso 1 1 calc R
H16B H 0.6970 -0.0427 0.2742 0.068 Uiso 1 1 calc R
H16C H 0.7537 0.0629 0.2380 0.068 Uiso 1 1 calc R
C17 C 0.9565(8) 0.6371(8) 0.3460(5) 0.049(2) Uani 1 1 d .
H17A H 0.9982 0.5975 0.3777 0.074 Uiso 1 1 calc R
H17B H 0.9673 0.7168 0.3537 0.074 Uiso 1 1 calc R
H17C H 0.9849 0.6205 0.3040 0.074 Uiso 1 1 calc R
C18 C 0.7448(9) 0.6328(8) 0.4308(5) 0.056(3) Uani 1 1 d .
H18A H 0.6648 0.6064 0.4345 0.084 Uiso 1 1 calc R
H18B H 0.7521 0.7135 0.4350 0.084 Uiso 1 1 calc R
H18C H 0.7887 0.5996 0.4640 0.084 Uiso 1 1 calc R
C19 C 0.7253(9) 0.6681(8) 0.2861(5) 0.052(3) Uani 1 1 d .
H19A H 0.7609 0.6547 0.2455 0.077 Uiso 1 1 calc R
H19B H 0.7311 0.7476 0.2951 0.077 Uiso 1 1 calc R
H19C H 0.6452 0.6411 0.2846 0.077 Uiso 1 1 calc R
C20 C 0.2342(7) 0.8142(8) 0.2873(4) 0.040(2) Uani 1 1 d .
H20A H 0.1776 0.8682 0.2968 0.048 Uiso 1 1 calc R
H20B H 0.1991 0.7413 0.3002 0.048 Uiso 1 1 calc R
C21 C 0.3327(8) 0.8406(8) 0.3359(4) 0.040(2) Uani 1 1 d .
C22 C 0.4038(13) 0.9497(12) 0.3181(6) 0.099(5) Uani 1 1 d .
H22A H 0.4486 0.9372 0.2804 0.148 Uiso 1 1 calc R
H22B H 0.4547 0.9722 0.3529 0.148 Uiso 1 1 calc R
H22C H 0.3526 1.0081 0.3097 0.148 Uiso 1 1 calc R
C23 C 0.4122(14) 0.7470(13) 0.3376(8) 0.119(7) Uani 1 1 d .
H23A H 0.4736 0.7651 0.3677 0.178 Uiso 1 1 calc R
H23B H 0.4443 0.7374 0.2957 0.178 Uiso 1 1 calc R
H23C H 0.3699 0.6784 0.3505 0.178 Uiso 1 1 calc R
C24 C 0.2825(12) 0.8568(13) 0.4039(5) 0.088(4) Uani 1 1 d .
H24A H 0.2374 0.7895 0.4164 0.132 Uiso 1 1 calc R
H24B H 0.2342 0.9192 0.4035 0.132 Uiso 1 1 calc R
H24C H 0.3447 0.8716 0.4339 0.132 Uiso 1 1 calc R
C25 C 0.0656(7) 0.7625(8) 0.1538(5) 0.044(2) Uani 1 1 d .
H25A H 0.0652 0.6840 0.1411 0.052 Uiso 1 1 calc R
H25B H 0.0198 0.7633 0.1927 0.052 Uiso 1 1 calc R
C26 C -0.0067(7) 0.8171(7) 0.1033(4) 0.0352(19) Uani 1 1 d .
C27 C -0.1191(8) 0.7425(10) 0.0905(5) 0.059(3) Uani 1 1 d .
H27A H -0.1629 0.7760 0.0573 0.089 Uiso 1 1 calc R
H27B H -0.1643 0.7363 0.1290 0.089 Uiso 1 1 calc R
H27C H -0.0999 0.6688 0.0772 0.089 Uiso 1 1 calc R
C28 C -0.0392(10) 0.9318(9) 0.1279(6) 0.068(3) Uani 1 1 d .
H28A H 0.0300 0.9778 0.1379 0.103 Uiso 1 1 calc R
H28B H -0.0857 0.9214 0.1658 0.103 Uiso 1 1 calc R
H28C H -0.0822 0.9682 0.0954 0.103 Uiso 1 1 calc R
C29 C 0.0598(9) 0.8322(11) 0.0412(5) 0.062(3) Uani 1 1 d .
H29A H 0.1322 0.8745 0.0492 0.093 Uiso 1 1 calc R
H29B H 0.0153 0.8722 0.0110 0.093 Uiso 1 1 calc R
H29C H 0.0743 0.7596 0.0240 0.093 Uiso 1 1 calc R
C30 C 0.2541(10) 0.4967(9) 0.0819(6) 0.063(3) Uani 1 1 d .
H30A H 0.1838 0.5313 0.0720 0.094 Uiso 1 1 calc R
H30B H 0.2373 0.4175 0.0892 0.094 Uiso 1 1 calc R
H30C H 0.3069 0.5072 0.0466 0.094 Uiso 1 1 calc R
C31 C 0.4535(10) 0.4893(10) 0.1778(7) 0.073(4) Uani 1 1 d .
H31A H 0.5148 0.5443 0.1891 0.110 Uiso 1 1 calc R
H31B H 0.4771 0.4454 0.1421 0.110 Uiso 1 1 calc R
H31C H 0.4362 0.4405 0.2138 0.110 Uiso 1 1 calc R
C32 C 0.2184(9) 0.5373(7) 0.2224(5) 0.049(2) Uani 1 1 d .
H32A H 0.2530 0.5672 0.2613 0.073 Uiso 1 1 calc R
H32B H 0.2004 0.4576 0.2271 0.073 Uiso 1 1 calc R
H32C H 0.1487 0.5738 0.2136 0.073 Uiso 1 1 calc R
C33 C 0.5391(11) 0.6519(10) 0.0494(7) 0.093(5) Uani 1 1 d .
H33A H 0.5845 0.6122 0.0793 0.140 Uiso 1 1 calc R
H33B H 0.5889 0.6867 0.0172 0.140 Uiso 1 1 calc R
H33C H 0.4830 0.5998 0.0293 0.140 Uiso 1 1 calc R
C34 C 0.5725(9) 0.8457(9) 0.1428(6) 0.060(3) Uani 1 1 d .
H34A H 0.5361 0.9044 0.1650 0.090 Uiso 1 1 calc R
H34B H 0.6327 0.8785 0.1157 0.090 Uiso 1 1 calc R
H34C H 0.6052 0.7965 0.1734 0.090 Uiso 1 1 calc R
C35 C 0.4098(10) 0.8528(9) 0.0295(5) 0.060(3) Uani 1 1 d .
H35A H 0.3470 0.8127 0.0072 0.090 Uiso 1 1 calc R
H35B H 0.4713 0.8726 0.0000 0.090 Uiso 1 1 calc R
H35C H 0.3831 0.9201 0.0482 0.090 Uiso 1 1 calc R
C36 C 0.4558(8) 1.1357(8) 0.1541(5) 0.047(2) Uani 1 1 d .
H36A H 0.4849 1.1175 0.1957 0.071 Uiso 1 1 calc R
H36B H 0.4671 1.2156 0.1472 0.071 Uiso 1 1 calc R
H36C H 0.4966 1.0968 0.1218 0.071 Uiso 1 1 calc R
C37 C 0.2438(10) 1.1333(9) 0.0694(5) 0.057(3) Uani 1 1 d .
H37A H 0.2821 1.0944 0.0361 0.086 Uiso 1 1 calc R
H37B H 0.2578 1.2133 0.0635 0.086 Uiso 1 1 calc R
H37C H 0.1620 1.1134 0.0674 0.086 Uiso 1 1 calc R
C38 C 0.2237(9) 1.1685(8) 0.2129(5) 0.053(3) Uani 1 1 d .
H38A H 0.1434 1.1424 0.2129 0.080 Uiso 1 1 calc R
H38B H 0.2310 1.2480 0.2042 0.080 Uiso 1 1 calc R
H38C H 0.2571 1.1542 0.2540 0.080 Uiso 1 1 calc R

loop_
_atom_site_aniso_label
_atom_site_aniso_U_11
_atom_site_aniso_U_22
_atom_site_aniso_U_33
_atom_site_aniso_U_23
_atom_site_aniso_U_13
_atom_site_aniso_U_12
Ta1 0.02700(19) 0.02744(18) 0.02531(19) -0.00534(13) -0.00421(13) 0.00537(13)
Ta2 0.02663(18) 0.02778(18) 0.02547(19) -0.00232(13) -0.00128(13) 0.00562(13)
N1 0.031(3) 0.023(3) 0.035(4) 0.001(3) -0.008(3) -0.003(3)
N2 0.037(4) 0.028(3) 0.026(3) -0.001(3) 0.000(3) 0.004(3)
N3 0.039(4) 0.029(3) 0.034(4) -0.005(3) 0.003(3) 0.001(3)
N4 0.024(3) 0.029(3) 0.031(4) -0.002(3) -0.006(3) 0.003(3)
Si1 0.0407(14) 0.0375(13) 0.0467(15) 0.0020(12) -0.0205(12) 0.0025(11)
Si2 0.0438(14) 0.0267(11) 0.0432(14) -0.0015(10) -0.0087(11) 0.0098(10)
Si3 0.0391(13) 0.0290(11) 0.0379(13) -0.0086(10) 0.0009(10) 0.0028(10)
Si4 0.0386(14) 0.0412(14) 0.0470(15) -0.0147(12) 0.0110(12) 0.0045(11)
Si5 0.0384(13) 0.0321(12) 0.0454(15) -0.0050(11) 0.0008(11) 0.0110(10)
Si6 0.0384(13) 0.0271(11) 0.0394(14) -0.0018(10) -0.0066(10) 0.0057(10)
C1 0.035(4) 0.042(5) 0.034(5) -0.013(4) -0.007(4) 0.009(4)
C2 0.049(5) 0.049(5) 0.025(4) -0.001(4) 0.000(4) 0.010(4)
C3 0.105(11) 0.123(12) 0.055(8) -0.018(8) 0.025(8) -0.057(9)
C4 0.149(15) 0.108(11) 0.118(13) 0.057(10) 0.083(11) 0.097(11)
C5 0.085(10) 0.147(14) 0.036(6) 0.000(8) -0.007(6) 0.009(9)
C6 0.030(4) 0.041(5) 0.043(5) -0.010(4) -0.009(4) 0.000(4)
C7 0.035(5) 0.046(5) 0.039(5) -0.008(4) -0.004(4) 0.015(4)
C8 0.054(7) 0.089(9) 0.044(6) -0.007(6) -0.007(5) 0.003(6)
C9 0.042(6) 0.074(8) 0.057(7) -0.011(6) 0.011(5) -0.003(5)
C10 0.050(6) 0.071(8) 0.088(9) -0.007(7) 0.000(6) 0.027(6)
C11 0.045(6) 0.044(5) 0.066(7) 0.011(5) -0.005(5) 0.009(4)
C12 0.059(6) 0.067(7) 0.030(5) 0.000(5) -0.012(4) -0.012(5)
C13 0.084(9) 0.055(7) 0.109(11) 0.010(7) -0.063(8) 0.003(6)
C14 0.060(7) 0.057(7) 0.103(10) -0.022(7) -0.012(7) 0.031(6)
C15 0.084(8) 0.043(6) 0.067(8) 0.013(5) -0.008(6) 0.000(6)
C16 0.056(6) 0.025(4) 0.054(6) -0.007(4) -0.006(5) 0.001(4)
C17 0.053(6) 0.035(5) 0.058(6) 0.001(4) 0.004(5) -0.004(4)
C18 0.067(7) 0.044(6) 0.056(6) -0.027(5) 0.006(5) 0.002(5)
C19 0.062(6) 0.034(5) 0.059(7) 0.017(5) -0.007(5) 0.003(5)
C20 0.029(4) 0.049(5) 0.043(5) -0.005(4) 0.005(4) 0.014(4)
C21 0.049(5) 0.043(5) 0.028(5) 0.009(4) -0.001(4) 0.005(4)
C22 0.117(12) 0.109(11) 0.062(8) 0.011(8) -0.044(8) -0.053(9)
C23 0.127(13) 0.116(12) 0.123(13) -0.051(11) -0.081(11) 0.079(11)
C24 0.102(11) 0.125(12) 0.036(6) -0.002(7) -0.013(7) 0.006(9)
C25 0.023(4) 0.059(6) 0.050(6) -0.007(5) -0.009(4) 0.009(4)
C26 0.028(4) 0.041(5) 0.035(5) 0.001(4) 0.004(3) -0.005(4)
C27 0.044(6) 0.079(8) 0.054(7) 0.017(6) -0.016(5) -0.003(5)
C28 0.069(8) 0.067(7) 0.074(8) 0.000(6) -0.017(6) 0.039(6)
C29 0.057(7) 0.094(9) 0.034(5) 0.023(6) 0.000(5) -0.008(6)
C30 0.073(8) 0.046(6) 0.068(8) -0.019(5) 0.003(6) -0.008(5)
C31 0.057(7) 0.057(7) 0.110(11) 0.010(7) 0.005(7) 0.038(6)
C32 0.066(7) 0.026(4) 0.055(6) -0.001(4) -0.012(5) 0.011(4)
C33 0.094(10) 0.060(8) 0.125(12) -0.021(8) 0.078(9) 0.008(7)
C34 0.046(6) 0.063(7) 0.069(8) -0.005(6) 0.003(5) -0.003(5)
C35 0.066(7) 0.071(8) 0.040(6) 0.000(5) 0.004(5) -0.009(6)
C36 0.043(5) 0.042(5) 0.056(6) 0.008(5) -0.006(5) -0.011(4)
C37 0.077(8) 0.046(6) 0.050(6) 0.022(5) -0.013(5) 0.010(5)
C38 0.053(6) 0.040(5) 0.068(7) -0.013(5) -0.003(5) 0.019(5)

loop_
_atom_type_symbol
_atom_type_description
_atom_type_scat_dispersion_real
_atom_type_scat_dispersion_imag
_atom_type_scat_source
C C 0.0033 0.0016 'International Tables Vol C Tables 4.2.6.8 and 6.1.1.4'
H H 0.0000 0.0000 'International Tables Vol C Tables 4.2.6.8 and 6.1.1.4'
N N 0.0061 0.0033 'International Tables Vol C Tables 4.2.6.8 and 6.1.1.4'
Si Si 0.0817 0.0704 'International Tables Vol C Tables 4.2.6.8 and 6.1.1.4'
Ta Ta -0.7052 6.5227 'International Tables Vol C Tables 4.2.6.8 and 6.1.1.4'

loop_
_geom_angle_atom_site_label_1
_geom_angle_atom_site_label_2
_geom_angle_atom_site_label_3
_geom_angle
N2 Ta1 N1 108.7(3)
N2 Ta1 C6 108.8(3)
N1 Ta1 C6 110.0(3)
N2 Ta1 C1 103.8(3)
N1 Ta1 C1 118.8(3)
C6 Ta1 C1 106.2(3)
N4 Ta2 N3 108.4(3)
N4 Ta2 C25 108.1(3)
N3 Ta2 C25 111.0(3)
N4 Ta2 C20 104.2(3)
N3 Ta2 C20 118.8(3)
C25 Ta2 C20 105.7(3)
Si2 N1 Si1 122.6(4)
Si2 N1 Ta1 116.3(3)
Si1 N1 Ta1 121.1(3)
Si3 N2 Ta1 169.9(4)
Si5 N3 Si4 122.2(4)
Si5 N3 Ta2 115.5(4)
Si4 N3 Ta2 122.2(4)
Si6 N4 Ta2 170.2(4)
N1 Si1 C11 109.8(4)
N1 Si1 C12 110.4(4)
C11 Si1 C12 111.1(5)
N1 Si1 C13 112.7(4)
C11 Si1 C13 108.4(6)
C12 Si1 C13 104.3(6)
N1 Si2 C16 110.6(4)
N1 Si2 C15 109.5(4)
C16 Si2 C15 107.8(5)
N1 Si2 C14 112.9(5)
C16 Si2 C14 105.8(5)
C15 Si2 C14 110.2(6)
N2 Si3 C17 111.1(4)
N2 Si3 C18 110.2(4)
C17 Si3 C18 108.9(5)
N2 Si3 C19 109.6(4)
C17 Si3 C19 107.4(5)
C18 Si3 C19 109.5(5)
N3 Si4 C35 111.6(4)
N3 Si4 C34 109.0(4)
C35 Si4 C34 109.9(5)
N3 Si4 C33 113.7(5)
C35 Si4 C33 104.8(6)
C34 Si4 C33 107.6(6)
N3 Si5 C32 110.4(4)
N3 Si5 C30 109.8(4)
C32 Si5 C30 108.1(5)
N3 Si5 C31 113.0(5)
C32 Si5 C31 105.7(5)
C30 Si5 C31 109.6(6)
N4 Si6 C36 111.1(4)
N4 Si6 C38 109.6(4)
C36 Si6 C38 108.7(5)
N4 Si6 C37 109.9(4)
C36 Si6 C37 109.2(5)
C38 Si6 C37 108.2(5)
C2 C1 Ta1 131.0(6)
C4 C2 C5 109.3(10)
C4 C2 C3 107.3(12)
C5 C2 C3 108.3(10)
C4 C2 C1 109.5(9)
C5 C2 C1 112.3(8)
C3 C2 C1 110.0(8)
C7 C6 Ta1 129.6(6)
C9 C7 C8 110.8(9)
C9 C7 C10 109.8(8)
C8 C7 C10 107.2(8)
C9 C7 C6 110.5(7)
C8 C7 C6 110.2(7)
C10 C7 C6 108.2(8)
C21 C20 Ta2 129.8(6)
C23 C21 C22 108.2(12)
C23 C21 C20 110.5(8)
C22 C21 C20 110.9(8)
C23 C21 C24 109.2(10)
C22 C21 C24 107.6(10)
C20 C21 C24 110.3(8)
C26 C25 Ta2 129.5(7)
C29 C26 C25 110.6(8)
C29 C26 C28 109.7(9)
C25 C26 C28 109.1(8)
C29 C26 C27 108.8(8)
C25 C26 C27 110.0(7)
C28 C26 C27 108.6(8)

loop_
_geom_bond_atom_site_label_1
_geom_bond_atom_site_label_2
_geom_bond_distance
Ta1 N2 1.770(6)
Ta1 N1 1.981(7)
Ta1 C6 2.154(9)
Ta1 C1 2.156(9)
Ta2 N4 1.782(7)
Ta2 N3 1.983(7)
Ta2 C25 2.146(8)
Ta2 C20 2.151(9)
N1 Si2 1.742(7)
N1 Si1 1.777(7)
N2 Si3 1.730(7)
N3 Si5 1.761(7)
N3 Si4 1.763(7)
N4 Si6 1.720(7)
Si1 C11 1.851(10)
Si1 C12 1.867(10)
Si1 C13 1.877(11)
Si2 C16 1.852(10)
Si2 C15 1.869(12)
Si2 C14 1.880(10)
Si3 C17 1.847(10)
Si3 C18 1.867(10)
Si3 C19 1.871(10)
Si4 C35 1.828(11)
Si4 C34 1.863(10)
Si4 C33 1.877(10)
Si5 C32 1.847(11)
Si5 C30 1.861(11)
Si5 C31 1.879(10)
Si6 C36 1.832(9)
Si6 C38 1.868(10)
Si6 C37 1.873(10)
C1 C2 1.539(12)
C2 C4 1.500(14)
C2 C5 1.511(14)
C2 C3 1.527(15)
C6 C7 1.545(12)
C7 C9 1.524(13)
C7 C8 1.523(13)
C7 C10 1.535(14)
C20 C21 1.540(12)
C21 C23 1.493(14)
C21 C22 1.533(15)
C21 C24 1.550(14)
C25 C26 1.517(12)
C26 C29 1.513(12)
C26 C28 1.528(13)
C26 C27 1.544(12)
